data_1543337
loop_
_publ_author_name
'Miao, Wenjun'
'Ni, Chuanfa'
'Zhao, Yanchuan'
'Hu, Jinbo'

_publ_section_title
;
 Nucleophilic Iododifluoromethylation of Carbonyl Compounds Using
 Difluoromethyl 2-Pyridyl Sulfone.
;
_journal_issue 11
_journal_name_full 'Organic letters'
_journal_page_first 2766
_journal_page_last 2769
_journal_paper_doi 10.1021/acs.orglett.6b01258
_journal_volume 18
_journal_year 2016
_chemical_formula_sum 'C9 H6 F2 I N O'
_chemical_formula_weight 309.05
_chemical_name_systematic
; 
 ? 
;
_space_group_crystal_system monoclinic
_space_group_IT_number 14
_space_group_name_Hall '-P 2yn'
_space_group_name_H-M_alt 'P 1 21/n 1'
_symmetry_space_group_name_Hall '-P 2yn'
_symmetry_space_group_name_H-M 'P 1 21/n 1'
_atom_sites_solution_hydrogens geom
_audit_creation_method SHELXL-2013
_cell_angle_alpha 90
_cell_angle_beta 97.160(3)
_cell_angle_gamma 90
_cell_formula_units_Z 4
_cell_length_a 5.9943(9)
_cell_length_b 8.2991(14)
_cell_length_c 20.452(3)
_cell_measurement_reflns_used 1967
_cell_measurement_temperature 293(2)
_cell_measurement_theta_max 49.769
_cell_measurement_theta_min 5.303
_cell_volume 1009.5(3)
_computing_cell_refinement 'Bruker SMART'
_computing_data_collection 'Bruker SMART'
_computing_data_reduction 'Bruker SHELXTL'
_computing_molecular_graphics 'Bruker SHELXTL'
_computing_publication_material 'Bruker SHELXTL'
_computing_structure_refinement 'SHELXL-2013 (Sheldrick, 2013)'
_computing_structure_solution 'Bruker SHELXTL'
_diffrn_ambient_temperature 293(2)
_diffrn_measured_fraction_theta_full 0.999
_diffrn_measured_fraction_theta_max 0.999
_diffrn_measurement_device_type 'CCD area detector'
_diffrn_measurement_method 'phi and omega scans'
_diffrn_radiation_type MoK\a
_diffrn_radiation_wavelength 0.71073
_diffrn_reflns_av_R_equivalents 0.0294
_diffrn_reflns_av_unetI/netI 0.0304
_diffrn_reflns_Laue_measured_fraction_full 0.999
_diffrn_reflns_Laue_measured_fraction_max 0.999
_diffrn_reflns_limit_h_max 6
_diffrn_reflns_limit_h_min -7
_diffrn_reflns_limit_k_max 10
_diffrn_reflns_limit_k_min -9
_diffrn_reflns_limit_l_max 25
_diffrn_reflns_limit_l_min -25
_diffrn_reflns_number 5851
_diffrn_reflns_point_group_measured_fraction_full 0.999
_diffrn_reflns_point_group_measured_fraction_max 0.999
_diffrn_reflns_theta_full 25.242
_diffrn_reflns_theta_max 25.995
_diffrn_reflns_theta_min 2.007
_exptl_absorpt_coefficient_mu 3.167
_exptl_absorpt_correction_T_max 0.7456
_exptl_absorpt_correction_T_min 0.6004
_exptl_absorpt_correction_type multi-scan
_exptl_absorpt_process_details sadabs
_exptl_crystal_colour colorless
_exptl_crystal_density_diffrn 2.033
_exptl_crystal_description prismatic
_exptl_crystal_F_000 584
_exptl_crystal_size_max 0.210
_exptl_crystal_size_mid 0.180
_exptl_crystal_size_min 0.120
_refine_diff_density_max 1.663
_refine_diff_density_min -1.170
_refine_diff_density_rms 0.100
_refine_ls_extinction_method none
_refine_ls_goodness_of_fit_ref 1.028
_refine_ls_hydrogen_treatment constr
_refine_ls_matrix_type full
_refine_ls_number_parameters 128
_refine_ls_number_reflns 1986
_refine_ls_number_restraints 0
_refine_ls_restrained_S_all 1.028
_refine_ls_R_factor_all 0.0551
_refine_ls_R_factor_gt 0.0465
_refine_ls_shift/su_max 0.000
_refine_ls_shift/su_mean 0.000
_refine_ls_structure_factor_coef Fsqd
_refine_ls_weighting_details 'w=1/[\s^2^(Fo^2^)+(0.0376P)^2^+3.9206P] where P=(Fo^2^+2Fc^2^)/3'
_refine_ls_weighting_scheme calc
_refine_ls_wR_factor_gt 0.1055
_refine_ls_wR_factor_ref 0.1105
_reflns_Friedel_coverage 0.000
_reflns_number_gt 1670
_reflns_number_total 1986
_reflns_threshold_expression 'I > 2\s(I)'
_cod_data_source_file ol6b01258_si_002.cif
_cod_data_source_block cd15089
_cod_depositor_comments 'Adding full bibliography for 1543337.cif.'
_cod_database_code 1543337
_shelx_space_group_comment
; 
The symmetry employed for this shelxl refinement is uniquely defined 
by the following loop, which should always be used as a source of 
symmetry information in preference to the above space-group names. 
They are only intended as comments. 
;
_shelx_estimated_absorpt_t_min 0.556
_shelx_estimated_absorpt_t_max 0.702
_shelxl_version_number 2013-4

loop_
_space_group_symop_operation_xyz
'x, y, z'
'-x+1/2, y+1/2, -z+1/2'
'-x, -y, -z'
'x-1/2, -y-1/2, z-1/2'

loop_
_atom_site_label
_atom_site_type_symbol
_atom_site_fract_x
_atom_site_fract_y
_atom_site_fract_z
_atom_site_U_iso_or_equiv
_atom_site_adp_type
_atom_site_occupancy
_atom_site_site_symmetry_order
_atom_site_calc_flag
_atom_site_refinement_flags_posn
_atom_site_refinement_flags_adp
I1 I 1.12419(7) -0.05795(6) 0.21608(3) 0.0763(2) Uani 1 1 d . .
N1 N 1.4045(10) 0.7125(7) 0.0631(3) 0.0726(16) Uani 1 1 d . .
O1 O 0.7632(9) -0.0539(5) 0.0707(2) 0.0738(14) Uani 1 1 d . .
H1 H 0.6617 -0.1201 0.0707 0.111 Uiso 1 1 calc R U
F1 F 0.6554(5) -0.1260(4) 0.19166(18) 0.0617(9) Uani 1 1 d . .
F2 F 0.7189(7) 0.1148(5) 0.22745(18) 0.0743(11) Uani 1 1 d . .
C1 C 0.7825(9) 0.0064(6) 0.1850(3) 0.0449(12) Uani 1 1 d . .
C2 C 0.7332(9) 0.0682(6) 0.1150(3) 0.0488(13) Uani 1 1 d . .
H2 H 0.5751 0.1014 0.1078 0.059 Uiso 1 1 calc R U
C3 C 0.8762(8) 0.2131(6) 0.1024(2) 0.0431(12) Uani 1 1 d . .
C4 C 0.8284(9) 0.3619(7) 0.1266(3) 0.0517(13) Uani 1 1 d . .
H4 H 0.7050 0.3743 0.1495 0.062 Uiso 1 1 calc R U
C5 C 0.9629(10) 0.4940(7) 0.1170(3) 0.0539(14) Uani 1 1 d . .
H5 H 0.9305 0.5945 0.1335 0.065 Uiso 1 1 calc R U
C6 C 1.1455(9) 0.4743(6) 0.0825(3) 0.0465(12) Uani 1 1 d . .
C7 C 1.1905(9) 0.3263(7) 0.0571(3) 0.0528(14) Uani 1 1 d . .
H7 H 1.3111 0.3143 0.0329 0.063 Uiso 1 1 calc R U
C8 C 1.0575(9) 0.1955(7) 0.0672(3) 0.0504(13) Uani 1 1 d . .
H8 H 1.0897 0.0952 0.0504 0.060 Uiso 1 1 calc R U
C9 C 1.2878(10) 0.6103(7) 0.0718(3) 0.0560(14) Uani 1 1 d . .

loop_
_atom_site_aniso_label
_atom_site_aniso_U_11
_atom_site_aniso_U_22
_atom_site_aniso_U_33
_atom_site_aniso_U_23
_atom_site_aniso_U_13
_atom_site_aniso_U_12
I1 0.0410(2) 0.0810(4) 0.1033(4) 0.0239(3) -0.0050(2) -0.0066(2)
N1 0.077(4) 0.063(3) 0.079(4) -0.001(3) 0.011(3) -0.035(3)
O1 0.087(3) 0.068(3) 0.071(3) -0.021(2) 0.029(3) -0.045(3)
F1 0.0447(17) 0.058(2) 0.083(2) 0.0178(18) 0.0101(16) -0.0163(15)
F2 0.096(3) 0.065(2) 0.068(2) -0.0062(19) 0.037(2) 0.007(2)
C1 0.040(3) 0.039(3) 0.057(3) 0.001(2) 0.012(2) -0.005(2)
C2 0.042(3) 0.047(3) 0.057(3) -0.001(3) 0.006(2) -0.014(2)
C3 0.039(3) 0.046(3) 0.044(3) 0.002(2) 0.004(2) -0.014(2)
C4 0.043(3) 0.050(3) 0.064(3) 0.005(3) 0.012(3) -0.007(2)
C5 0.058(3) 0.042(3) 0.062(3) -0.005(3) 0.006(3) -0.006(3)
C6 0.047(3) 0.046(3) 0.045(3) 0.006(2) 0.000(2) -0.017(2)
C7 0.049(3) 0.062(4) 0.050(3) 0.000(3) 0.011(2) -0.017(3)
C8 0.055(3) 0.046(3) 0.051(3) -0.005(2) 0.011(3) -0.013(3)
C9 0.057(3) 0.054(3) 0.055(3) 0.003(3) -0.002(3) -0.020(3)

loop_
_atom_type_symbol
_atom_type_description
_atom_type_scat_dispersion_real
_atom_type_scat_dispersion_imag
_atom_type_scat_source
C C 0.0033 0.0016 'International Tables Vol C Tables 4.2.6.8 and 6.1.1.4'
H H 0.0000 0.0000 'International Tables Vol C Tables 4.2.6.8 and 6.1.1.4'
N N 0.0061 0.0033 'International Tables Vol C Tables 4.2.6.8 and 6.1.1.4'
O O 0.0106 0.0060 'International Tables Vol C Tables 4.2.6.8 and 6.1.1.4'
F F 0.0171 0.0103 'International Tables Vol C Tables 4.2.6.8 and 6.1.1.4'
I I -0.4742 1.8119 'International Tables Vol C Tables 4.2.6.8 and 6.1.1.4'

loop_
_geom_angle_atom_site_label_1
_geom_angle_atom_site_label_2
_geom_angle_atom_site_label_3
_geom_angle
C2 O1 H1 109.5
F2 C1 F1 105.7(4)
F2 C1 C2 110.3(5)
F1 C1 C2 108.9(4)
F2 C1 I1 108.4(4)
F1 C1 I1 107.4(3)
C2 C1 I1 115.7(3)
O1 C2 C1 110.1(5)
O1 C2 C3 110.3(4)
C1 C2 C3 112.4(4)
O1 C2 H2 108.0
C1 C2 H2 108.0
C3 C2 H2 108.0
C4 C3 C8 119.6(5)
C4 C3 C2 120.2(5)
C8 C3 C2 120.1(5)
C3 C4 C5 120.5(5)
C3 C4 H4 119.7
C5 C4 H4 119.7
C6 C5 C4 119.3(5)
C6 C5 H5 120.4
C4 C5 H5 120.4
C7 C6 C5 120.3(5)
C7 C6 C9 119.5(5)
C5 C6 C9 120.2(5)
C6 C7 C8 120.2(5)
C6 C7 H7 119.9
C8 C7 H7 119.9
C7 C8 C3 120.1(5)
C7 C8 H8 119.9
C3 C8 H8 119.9
N1 C9 C6 177.5(7)

loop_
_geom_bond_atom_site_label_1
_geom_bond_atom_site_label_2
_geom_bond_distance
I1 C1 2.135(5)
N1 C9 1.128(7)
O1 C2 1.386(7)
O1 H1 0.8200
F1 C1 1.354(6)
F2 C1 1.338(6)
C1 C2 1.515(8)
C2 C3 1.517(7)
C2 H2 0.9800
C3 C4 1.374(8)
C3 C8 1.384(7)
C4 C5 1.389(8)
C4 H4 0.9300
C5 C6 1.383(8)
C5 H5 0.9300
C6 C7 1.374(8)
C6 C9 1.448(7)
C7 C8 1.378(7)
C7 H7 0.9300
C8 H8 0.9300

loop_
_geom_hbond_atom_site_label_D
_geom_hbond_atom_site_label_H
_geom_hbond_atom_site_label_A
_geom_hbond_distance_DH
_geom_hbond_distance_HA
_geom_hbond_distance_DA
_geom_hbond_angle_DHA
_geom_hbond_site_symmetry_A
O1 H1 N1 0.82 2.07 2.885(6) 175.7 1_445

loop_
_geom_torsion_atom_site_label_1
_geom_torsion_atom_site_label_2
_geom_torsion_atom_site_label_3
_geom_torsion_atom_site_label_4
_geom_torsion
F2 C1 C2 O1 -169.9(4)
F1 C1 C2 O1 -54.3(6)
I1 C1 C2 O1 66.7(5)
F2 C1 C2 C3 66.7(6)
F1 C1 C2 C3 -177.6(4)
I1 C1 C2 C3 -56.7(5)
O1 C2 C3 C4 161.4(5)
C1 C2 C3 C4 -75.4(7)
O1 C2 C3 C8 -19.5(7)
C1 C2 C3 C8 103.8(6)
C8 C3 C4 C5 -1.2(9)
C2 C3 C4 C5 178.0(5)
C3 C4 C5 C6 0.3(9)
C4 C5 C6 C7 1.2(9)
C4 C5 C6 C9 179.9(5)
C5 C6 C7 C8 -1.7(9)
C9 C6 C7 C8 179.5(5)
C6 C7 C8 C3 0.8(9)
C4 C3 C8 C7 0.6(8)
C2 C3 C8 C7 -178.6(5)
